data_8105120
loop_
_publ_author_name
'Hulushe, Siya T.'
'Manyeruke, Meloddy H.'
'Hosten, Eric C.'
'Kaye, Perry T.'
'Watkins, Gareth M.'
'Krause, Rui W. M.'

_publ_section_title
;
 The crystal structure of 2-oxo-2H-chromen-4-yl acetate, C11H8O4
;
_journal_issue 2
_journal_name_full 'Zeitschrift f\"ur Kristallographie - New Crystal Structures'
_journal_page_first 397
_journal_page_last 398
_journal_paper_doi 10.1515/ncrs-2019-0698
_journal_volume 235
_journal_year 2020
_chemical_formula_moiety 'C11 H8 O4'
_chemical_formula_sum 'C11 H8 O4'
_chemical_formula_weight 204.17
_chemical_name_systematic '2-oxo-2H-chromen-4-yl acetate'
_space_group_crystal_system monoclinic
_space_group_IT_number 14
_space_group_name_Hall '-P 2ybc'
_space_group_name_H-M_alt 'P 1 21/c 1'
_atom_sites_solution_hydrogens geom
_audit_creation_method SHELXL-2018/3
_cell_angle_alpha 90
_cell_angle_beta 94.084(2)
_cell_angle_gamma 90
_cell_formula_units_Z 4
_cell_length_a 4.5947(2)
_cell_length_b 10.5414(3)
_cell_length_c 19.1611(7)
_cell_measurement_reflns_used 9932
_cell_measurement_temperature 200(2)
_cell_measurement_theta_max 28.17
_cell_measurement_theta_min 2.88
_cell_volume 925.70(6)
_computing_cell_refinement 'APEX2 v2011.4-1 (Bruker AXS)'
_computing_data_collection 'Bruker Instrument Service v2011.4.0.0'
_computing_data_reduction 'SAINT V7.68A (Bruker AXS, 2009)[2]'
_computing_molecular_graphics 'Ortep-3 for Windows (Farrugia, 2012)[5]'
_computing_publication_material 'PLATON (Spek, 2009)[6] and MERCURY (Macrae, 2008)[7]'
_computing_structure_refinement 'SHELXL-2018/3 (Sheldrick, 2015) and ShelXle (H\"ubschle, 2011) [4]'
_computing_structure_solution 'SHELXT-2018/2 (Sheldrick, 2015) [3]'
_diffrn_ambient_temperature 200(2)
_diffrn_detector_area_resol_mean 8.3333
_diffrn_measured_fraction_theta_full 0.999
_diffrn_measured_fraction_theta_max 0.998
_diffrn_measurement_device_type 'Bruker APEX-II CCD'
_diffrn_measurement_method '\f and \w scans'
_diffrn_radiation_monochromator graphite
_diffrn_radiation_source 'sealed tube'
_diffrn_radiation_type MoK\a
_diffrn_radiation_wavelength 0.71073
_diffrn_reflns_av_R_equivalents 0.0255
_diffrn_reflns_av_unetI/netI 0.0126
_diffrn_reflns_Laue_measured_fraction_full 0.999
_diffrn_reflns_Laue_measured_fraction_max 0.998
_diffrn_reflns_limit_h_max 6
_diffrn_reflns_limit_h_min -6
_diffrn_reflns_limit_k_max 14
_diffrn_reflns_limit_k_min -14
_diffrn_reflns_limit_l_max 25
_diffrn_reflns_limit_l_min -25
_diffrn_reflns_number 25347
_diffrn_reflns_point_group_measured_fraction_full 0.999
_diffrn_reflns_point_group_measured_fraction_max 0.998
_diffrn_reflns_theta_full 25.242
_diffrn_reflns_theta_max 28.330
_diffrn_reflns_theta_min 2.131
_exptl_absorpt_coefficient_mu 0.113
_exptl_absorpt_correction_T_max 1.0000
_exptl_absorpt_correction_T_min 0.9108
_exptl_absorpt_correction_type numerical
_exptl_absorpt_process_details 'SADABS V2008/1 (Bruker AXS)'
_exptl_crystal_colour colourless
_exptl_crystal_density_diffrn 1.465
_exptl_crystal_density_method 'not measured'
_exptl_crystal_description rods
_exptl_crystal_F_000 424
_exptl_crystal_size_max 0.423
_exptl_crystal_size_mid 0.140
_exptl_crystal_size_min 0.134
_refine_diff_density_max 0.263
_refine_diff_density_min -0.180
_refine_diff_density_rms 0.037
_refine_ls_extinction_coef .
_refine_ls_extinction_method none
_refine_ls_goodness_of_fit_ref 1.032
_refine_ls_hydrogen_treatment constr
_refine_ls_matrix_type full
_refine_ls_number_parameters 136
_refine_ls_number_reflns 2302
_refine_ls_number_restraints 0
_refine_ls_restrained_S_all 1.032
_refine_ls_R_factor_all 0.0460
_refine_ls_R_factor_gt 0.0376
_refine_ls_shift/su_max 0.000
_refine_ls_shift/su_mean 0.000
_refine_ls_structure_factor_coef Fsqd
_refine_ls_weighting_details 'w=1/[\s^2^(Fo^2^)+(0.0568P)^2^+0.2428P] where P=(Fo^2^+2Fc^2^)/3'
_refine_ls_weighting_scheme calc
_refine_ls_wR_factor_gt 0.1043
_refine_ls_wR_factor_ref 0.1109
_reflns_Friedel_coverage 0.000
_reflns_Friedel_fraction_full .
_reflns_Friedel_fraction_max .
_reflns_number_gt 1942
_reflns_number_total 2302
_reflns_threshold_expression 'I > 2\s(I)'
_cod_data_source_file suppl_ncrs-2019-0698_suppl.cif
_cod_data_source_block ia366
_cod_original_sg_symbol_H-M 'P 21/c'
_cod_database_code 8105120
_shelx_space_group_comment
;
The symmetry employed for this shelxl refinement is uniquely defined
by the following loop, which should always be used as a source of
symmetry information in preference to the above space-group names.
They are only intended as comments.
;
_shelx_estimated_absorpt_t_min 0.954
_shelx_estimated_absorpt_t_max 0.985

loop_
_space_group_symop_operation_xyz
'x, y, z'
'-x, y+1/2, -z+1/2'
'-x, -y, -z'
'x, -y-1/2, z-1/2'

loop_
_atom_site_label
_atom_site_type_symbol
_atom_site_fract_x
_atom_site_fract_y
_atom_site_fract_z
_atom_site_U_iso_or_equiv
_atom_site_adp_type
_atom_site_occupancy
_atom_site_site_symmetry_order
_atom_site_calc_flag
_atom_site_refinement_flags_posn
_atom_site_refinement_flags_adp
_atom_site_refinement_flags_occupancy
_atom_site_disorder_assembly
_atom_site_disorder_group
O1 O 0.82657(18) 0.83516(8) 0.72062(4) 0.0334(2) Uani 1 1 d . . . . .
O2 O 1.1323(2) 0.73321(10) 0.79444(5) 0.0469(3) Uani 1 1 d . . . . .
O3 O 0.45735(18) 0.49621(7) 0.65059(5) 0.0338(2) Uani 1 1 d . . . . .
O4 O 0.7566(2) 0.47910(9) 0.56357(5) 0.0430(2) Uani 1 1 d . . . . .
C1 C 0.9379(3) 0.72398(11) 0.74893(6) 0.0334(3) Uani 1 1 d . . . . .
C2 C 0.8118(3) 0.60688(11) 0.72183(6) 0.0328(3) Uani 1 1 d . . . . .
H2 H 0.885109 0.528084 0.739571 0.039 Uiso 1 1 calc R U . . .
C3 C 0.5929(2) 0.60842(10) 0.67202(6) 0.0283(2) Uani 1 1 d . . . . .
C4 C 0.5611(2) 0.43678(11) 0.59372(6) 0.0298(2) Uani 1 1 d . . . . .
C5 C 0.3937(3) 0.31855(12) 0.57719(7) 0.0380(3) Uani 1 1 d . . . . .
H5A H 0.245240 0.307445 0.610963 0.057 Uiso 0.5 1 calc R U P . .
H5B H 0.298634 0.324481 0.529871 0.057 Uiso 0.5 1 calc R U P . .
H5C H 0.526797 0.245801 0.579852 0.057 Uiso 0.5 1 calc R U P . .
H5D H 0.468541 0.277707 0.536161 0.057 Uiso 0.5 1 calc R U P . .
H5E H 0.415147 0.260670 0.617253 0.057 Uiso 0.5 1 calc R U P . .
H5F H 0.186984 0.339350 0.567272 0.057 Uiso 0.5 1 calc R U P . .
C11 C 0.6040(2) 0.83662(10) 0.66864(6) 0.0282(2) Uani 1 1 d . . . . .
C12 C 0.4775(2) 0.72476(10) 0.64228(6) 0.0267(2) Uani 1 1 d . . . . .
C13 C 0.2503(3) 0.73219(11) 0.58980(6) 0.0323(3) Uani 1 1 d . . . . .
H13 H 0.160644 0.656976 0.571357 0.039 Uiso 1 1 calc R U . . .
C14 C 0.1574(3) 0.84886(13) 0.56503(7) 0.0402(3) Uani 1 1 d . . . . .
H14 H 0.003267 0.854209 0.529372 0.048 Uiso 1 1 calc R U . . .
C15 C 0.2886(3) 0.95932(12) 0.59211(7) 0.0413(3) Uani 1 1 d . . . . .
H15 H 0.222576 1.039385 0.574604 0.050 Uiso 1 1 calc R U . . .
C16 C 0.5129(3) 0.95426(11) 0.64388(7) 0.0352(3) Uani 1 1 d . . . . .
H16 H 0.602328 1.029711 0.662056 0.042 Uiso 1 1 calc R U . . .

loop_
_atom_site_aniso_label
_atom_site_aniso_U_11
_atom_site_aniso_U_22
_atom_site_aniso_U_33
_atom_site_aniso_U_23
_atom_site_aniso_U_13
_atom_site_aniso_U_12
O1 0.0363(4) 0.0267(4) 0.0358(4) -0.0053(3) -0.0074(3) -0.0001(3)
O2 0.0491(6) 0.0482(6) 0.0406(5) -0.0042(4) -0.0152(4) 0.0044(4)
O3 0.0376(4) 0.0228(4) 0.0418(5) -0.0036(3) 0.0091(3) -0.0061(3)
O4 0.0420(5) 0.0430(5) 0.0451(5) -0.0103(4) 0.0116(4) -0.0132(4)
C1 0.0357(6) 0.0334(6) 0.0306(5) -0.0015(4) -0.0008(4) 0.0040(5)
C2 0.0366(6) 0.0269(5) 0.0349(6) 0.0029(4) 0.0019(5) 0.0034(4)
C3 0.0315(5) 0.0224(5) 0.0317(5) -0.0023(4) 0.0073(4) -0.0020(4)
C4 0.0307(5) 0.0245(5) 0.0337(5) -0.0010(4) -0.0016(4) 0.0005(4)
C5 0.0414(6) 0.0272(6) 0.0450(7) -0.0046(5) -0.0002(5) -0.0063(5)
C11 0.0290(5) 0.0267(5) 0.0285(5) -0.0036(4) -0.0008(4) -0.0007(4)
C12 0.0283(5) 0.0241(5) 0.0279(5) -0.0020(4) 0.0032(4) -0.0012(4)
C13 0.0333(6) 0.0297(6) 0.0332(6) -0.0028(4) -0.0017(4) -0.0045(4)
C14 0.0409(7) 0.0383(7) 0.0394(7) 0.0014(5) -0.0110(5) 0.0004(5)
C15 0.0480(7) 0.0279(6) 0.0465(7) 0.0056(5) -0.0074(6) 0.0034(5)
C16 0.0405(7) 0.0230(5) 0.0415(6) -0.0028(5) -0.0024(5) -0.0009(5)

loop_
_atom_type_symbol
_atom_type_description
_atom_type_scat_dispersion_real
_atom_type_scat_dispersion_imag
_atom_type_scat_source
C C 0.0033 0.0016 'International Tables Vol C Tables 4.2.6.8 and 6.1.1.4'
H H 0.0000 0.0000 'International Tables Vol C Tables 4.2.6.8 and 6.1.1.4'
O O 0.0106 0.0060 'International Tables Vol C Tables 4.2.6.8 and 6.1.1.4'

loop_
_geom_angle_atom_site_label_1
_geom_angle_atom_site_label_2
_geom_angle_atom_site_label_3
_geom_angle
_geom_angle_site_symmetry_1
_geom_angle_site_symmetry_3
C1 O1 C11 122.12(9) . .
C4 O3 C3 116.81(9) . .
O2 C1 O1 116.86(11) . .
O2 C1 C2 125.86(11) . .
O1 C1 C2 117.28(10) . .
C3 C2 C1 120.56(10) . .
C3 C2 H2 119.7 . .
C1 C2 H2 119.7 . .
C2 C3 O3 120.05(10) . .
C2 C3 C12 122.07(10) . .
O3 C3 C12 117.75(10) . .
O4 C4 O3 122.14(10) . .
O4 C4 C5 127.47(11) . .
O3 C4 C5 110.38(10) . .
C4 C5 H5A 109.5 . .
C4 C5 H5B 109.5 . .
H5A C5 H5B 109.5 . .
C4 C5 H5C 109.5 . .
H5A C5 H5C 109.5 . .
H5B C5 H5C 109.5 . .
H5D C5 H5E 109.5 . .
H5D C5 H5F 109.5 . .
H5E C5 H5F 109.5 . .
O1 C11 C16 116.74(10) . .
O1 C11 C12 121.49(10) . .
C16 C11 C12 121.77(10) . .
C11 C12 C13 118.93(10) . .
C11 C12 C3 116.47(10) . .
C13 C12 C3 124.60(10) . .
C14 C13 C12 119.70(11) . .
C14 C13 H13 120.1 . .
C12 C13 H13 120.1 . .
C13 C14 C15 120.20(11) . .
C13 C14 H14 119.9 . .
C15 C14 H14 119.9 . .
C16 C15 C14 121.09(11) . .
C16 C15 H15 119.5 . .
C14 C15 H15 119.5 . .
C15 C16 C11 118.30(11) . .
C15 C16 H16 120.8 . .
C11 C16 H16 120.8 . .

loop_
_geom_bond_atom_site_label_1
_geom_bond_atom_site_label_2
_geom_bond_distance
_geom_bond_site_symmetry_2
O1 C1 1.3747(14) .
O1 C11 1.3757(13) .
O2 C1 1.2071(15) .
O3 C4 1.3715(14) .
O3 C3 1.3854(13) .
O4 C4 1.1888(15) .
C1 C2 1.4444(17) .
C2 C3 1.3365(16) .
C2 H2 0.9500 .
C3 C12 1.4376(15) .
C4 C5 1.4868(16) .
C5 H5A 0.9800 .
C5 H5B 0.9800 .
C5 H5C 0.9800 .
C5 H5D 0.9800 .
C5 H5E 0.9800 .
C5 H5F 0.9800 .
C11 C16 1.3821(16) .
C11 C12 1.3933(15) .
C12 C13 1.3992(16) .
C13 C14 1.3752(18) .
C13 H13 0.9500 .
C14 C15 1.3943(18) .
C14 H14 0.9500 .
C15 C16 1.3794(18) .
C15 H15 0.9500 .
C16 H16 0.9500 .

loop_
_geom_hbond_atom_site_label_D
_geom_hbond_atom_site_label_H
_geom_hbond_atom_site_label_A
_geom_hbond_distance_DH
_geom_hbond_distance_HA
_geom_hbond_distance_DA
_geom_hbond_angle_DHA
_geom_hbond_site_symmetry_A
_geom_hbond_publ_flag
C2 H2 O1 0.95 2.52 3.4525(14) 169 2_746 yes
C5 H5F O4 0.98 2.46 3.3754(17) 155 1_455 yes
C16 H16 O2 0.95 2.58 3.5252(15) 177 2_756 yes

loop_
_geom_torsion_atom_site_label_1
_geom_torsion_atom_site_label_2
_geom_torsion_atom_site_label_3
_geom_torsion_atom_site_label_4
_geom_torsion
_geom_torsion_site_symmetry_1
_geom_torsion_site_symmetry_2
_geom_torsion_site_symmetry_3
_geom_torsion_site_symmetry_4
C11 O1 C1 O2 -179.76(10) . . . .
C11 O1 C1 C2 0.08(16) . . . .
O2 C1 C2 C3 178.82(12) . . . .
O1 C1 C2 C3 -1.01(18) . . . .
C1 C2 C3 O3 -174.56(10) . . . .
C1 C2 C3 C12 1.30(18) . . . .
C4 O3 C3 C2 -93.67(13) . . . .
C4 O3 C3 C12 90.29(12) . . . .
C3 O3 C4 O4 -0.50(16) . . . .
C3 O3 C4 C5 -179.85(10) . . . .
C1 O1 C11 C16 -179.33(10) . . . .
C1 O1 C11 C12 0.57(17) . . . .
O1 C11 C12 C13 179.50(10) . . . .
C16 C11 C12 C13 -0.60(17) . . . .
O1 C11 C12 C3 -0.31(16) . . . .
C16 C11 C12 C3 179.59(11) . . . .
C2 C3 C12 C11 -0.63(17) . . . .
O3 C3 C12 C11 175.32(9) . . . .
C2 C3 C12 C13 179.57(11) . . . .
O3 C3 C12 C13 -4.48(17) . . . .
C11 C12 C13 C14 0.34(18) . . . .
C3 C12 C13 C14 -179.87(11) . . . .
C12 C13 C14 C15 -0.1(2) . . . .
C13 C14 C15 C16 0.0(2) . . . .
C14 C15 C16 C11 -0.3(2) . . . .
O1 C11 C16 C15 -179.53(11) . . . .
C12 C11 C16 C15 0.57(19) . . . .
